data_7216623
loop_
_publ_author_name
'Paul, Mithun'
'Dastidar, Parthasarathi'

_publ_section_title
;
 Coordination polymers derived from pyridyl carboxylate ligands having an
 amide backbone: an attempt towards the selective separation of CuIIcation
 following in situ crystallization under competitive conditions
;
_journal_issue 33
_journal_name_full CrystEngComm
_journal_page_first 7815
_journal_paper_doi 10.1039/C4CE00733F
_journal_volume 16
_journal_year 2014
_chemical_formula_moiety 'C26 H22 Cd N4 O9'
_chemical_formula_sum 'C26 H22 Cd N4 O9'
_chemical_formula_weight 646.88
_chemical_name_systematic
; 
 ? 
;
_space_group_IT_number 2
_symmetry_cell_setting triclinic
_symmetry_space_group_name_Hall '-P 1'
_symmetry_space_group_name_H-M 'P -1'
_atom_sites_solution_hydrogens geom
_atom_sites_solution_primary direct
_atom_sites_solution_secondary difmap
_audit_creation_method SHELXL-97
_cell_angle_alpha 96.023(4)
_cell_angle_beta 103.536(4)
_cell_angle_gamma 96.686(4)
_cell_formula_units_Z 2
_cell_length_a 8.7935(9)
_cell_length_b 12.2071(13)
_cell_length_c 12.6146(13)
_cell_measurement_temperature 293(2)
_cell_volume 1295.2(2)
_computing_cell_refinement 'Bruker Apex II'
_computing_data_collection 'Bruker Apex II'
_computing_data_reduction SAINT
_computing_molecular_graphics 'Mercury 3.1'
_computing_publication_material SHELXTL-97
_computing_structure_refinement 'SHELXL-97 (Sheldrick, 1997)'
_computing_structure_solution 'SHELXS-97 (Sheldrick, 1990)'
_diffrn_ambient_temperature 293(2)
_diffrn_detector_area_resol_mean 3
_diffrn_measured_fraction_theta_full 0.993
_diffrn_measured_fraction_theta_max 0.919
_diffrn_measurement_device_type 'Bruker Apex II'
_diffrn_measurement_method 'phi-omega scan'
_diffrn_radiation_monochromator graphite
_diffrn_radiation_source 'fine-focus sealed tube'
_diffrn_radiation_type MoK\a
_diffrn_radiation_wavelength 0.71073
_diffrn_reflns_av_R_equivalents 0.0150
_diffrn_reflns_av_sigmaI/netI 0.0203
_diffrn_reflns_limit_h_max 11
_diffrn_reflns_limit_h_min -12
_diffrn_reflns_limit_k_max 17
_diffrn_reflns_limit_k_min -16
_diffrn_reflns_limit_l_max 17
_diffrn_reflns_limit_l_min -17
_diffrn_reflns_number 23897
_diffrn_reflns_theta_full 27.50
_diffrn_reflns_theta_max 30.14
_diffrn_reflns_theta_min 1.68
_exptl_absorpt_coefficient_mu 0.905
_exptl_absorpt_correction_T_max 0.9477
_exptl_absorpt_correction_T_min 0.8837
_exptl_absorpt_correction_type multi-scan
_exptl_absorpt_process_details sadabs
_exptl_crystal_colour colourless
_exptl_crystal_density_diffrn 1.659
_exptl_crystal_density_method 'not measured'
_exptl_crystal_description block
_exptl_crystal_F_000 652
_exptl_crystal_size_max 0.14
_exptl_crystal_size_mid 0.14
_exptl_crystal_size_min 0.06
_refine_diff_density_max 1.038
_refine_diff_density_min -0.425
_refine_diff_density_rms 0.164
_refine_ls_extinction_coef 0.0071(10)
_refine_ls_extinction_expression Fc^*^=kFc[1+0.001xFc^2^\l^3^/sin(2\q)]^-1/4^
_refine_ls_extinction_method SHELXL
_refine_ls_goodness_of_fit_ref 1.187
_refine_ls_hydrogen_treatment mixed
_refine_ls_matrix_type full
_refine_ls_number_parameters 369
_refine_ls_number_reflns 7034
_refine_ls_number_restraints 0
_refine_ls_restrained_S_all 1.187
_refine_ls_R_factor_all 0.0365
_refine_ls_R_factor_gt 0.0304
_refine_ls_shift/su_max 0.002
_refine_ls_shift/su_mean 0.000
_refine_ls_structure_factor_coef Fsqd
_refine_ls_weighting_details 'calc w=1/[\s^2^(Fo^2^)+(0.0569P)^2^+0.5650P] where P=(Fo^2^+2Fc^2^)/3'
_refine_ls_weighting_scheme calc
_refine_ls_wR_factor_gt 0.0893
_refine_ls_wR_factor_ref 0.1004
_reflns_number_gt 6318
_reflns_number_total 7034
_reflns_threshold_expression >2sigma(I)
_cod_data_source_file c4ce00733f2.cif
_cod_data_source_block cp1d
_cod_depositor_comments
;
The following automatic conversions were performed:

'_symmetry_cell_setting' value 'TRICLINIC' changed to 'triclinic'
according to
/usr/data/users/saulius/crontab/automatic-downloads/rss-feeds/RSC/lib/dictionaries/cif_core.dic
dictionary named 'cif_core.dic' version 2.4.2 from 2011-04-26.

Automatic conversion script
Id: cif_fix_values 2281 2013-09-26 08:29:07Z andrius 

 Adding full bibliography for 7216620--7216632.cif.
;
_cod_original_sg_symbol_Hall -P1
_cod_original_sg_symbol_H-M P-1
_cod_database_code 7216623

loop_
_symmetry_equiv_pos_as_xyz
'x, y, z'
'-x, -y, -z'

loop_
_atom_site_label
_atom_site_type_symbol
_atom_site_fract_x
_atom_site_fract_y
_atom_site_fract_z
_atom_site_U_iso_or_equiv
_atom_site_adp_type
_atom_site_occupancy
_atom_site_symmetry_multiplicity
_atom_site_calc_flag
_atom_site_refinement_flags
_atom_site_disorder_group
C1 C 0.9640(3) 0.6940(2) 0.6075(2) 0.0287(5) Uani 1 1 d . .
H1A H 0.9793 0.7300 0.6787 0.034 Uiso 1 1 calc R .
C2 C 1.0694(3) 0.7266(2) 0.5466(2) 0.0272(5) Uani 1 1 d . .
C3 C 1.0514(3) 0.6677(2) 0.4423(2) 0.0297(5) Uani 1 1 d . .
H3A H 1.1231 0.6849 0.4007 0.036 Uiso 1 1 calc R .
C4 C 0.9255(3) 0.5837(2) 0.4024(2) 0.0306(5) Uani 1 1 d . .
H4 H 0.9106 0.5436 0.3330 0.037 Uiso 1 1 calc R .
C5 C 0.8213(3) 0.5596(2) 0.4665(2) 0.0294(5) Uani 1 1 d . .
H5 H 0.7346 0.5045 0.4380 0.035 Uiso 1 1 calc R .
C6 C 1.1918(3) 0.8266(2) 0.5933(2) 0.0305(5) Uani 1 1 d . .
C7 C 1.3006(4) 0.9997(2) 0.5300(2) 0.0407(7) Uani 1 1 d . .
C8 C 1.4023(4) 1.0538(3) 0.6285(2) 0.0502(9) Uani 1 1 d . .
H8 H 1.4183 1.0186 0.6913 0.060 Uiso 1 1 calc R .
C9 C 1.4790(4) 1.1600(2) 0.6319(2) 0.0420(7) Uani 1 1 d . .
H9 H 1.5454 1.1964 0.6978 0.050 Uiso 1 1 calc R .
C10 C 1.4588(3) 1.2134(2) 0.5387(2) 0.0301(5) Uani 1 1 d . .
C11 C 1.3601(4) 1.1571(2) 0.4401(2) 0.0369(6) Uani 1 1 d . .
H11 H 1.3473 1.1910 0.3765 0.044 Uiso 1 1 calc R .
C12 C 1.2820(4) 1.0523(2) 0.4361(2) 0.0424(7) Uani 1 1 d . .
H12 H 1.2159 1.0159 0.3700 0.051 Uiso 1 1 calc R .
C13 C 1.5378(3) 1.3299(2) 0.5417(2) 0.0267(5) Uani 1 1 d . .
C14 C 0.5676(3) 1.5564(2) 1.1927(2) 0.0314(5) Uani 1 1 d . .
H14 H 0.5366 1.6193 1.2252 0.038 Uiso 1 1 calc R .
C15 C 0.6592(3) 1.5698(2) 1.1181(2) 0.0340(6) Uani 1 1 d . .
H15 H 0.6928 1.6405 1.1036 0.041 Uiso 1 1 calc R .
C16 C 0.6996(3) 1.4776(2) 1.0661(2) 0.0316(5) Uani 1 1 d . .
H16 H 0.7571 1.4844 1.0134 0.038 Uiso 1 1 calc R .
C17 C 0.6537(3) 1.3738(2) 1.0930(2) 0.0270(5) Uani 1 1 d . .
C18 C 0.5677(3) 1.3677(2) 1.1726(2) 0.0290(5) Uani 1 1 d . .
H18 H 0.5413 1.2987 1.1936 0.035 Uiso 1 1 calc R .
C19 C 0.6816(3) 1.2717(2) 1.0267(2) 0.0309(5) Uani 1 1 d . .
C20 C 0.7311(3) 1.0788(2) 1.0281(2) 0.0311(5) Uani 1 1 d . .
C21 C 0.6533(4) 1.0361(3) 0.9206(2) 0.0437(7) Uani 1 1 d . .
H21 H 0.5843 1.0762 0.8783 0.052 Uiso 1 1 calc R .
C22 C 0.6787(4) 0.9330(2) 0.8760(2) 0.0396(6) Uani 1 1 d . .
H22 H 0.6261 0.9049 0.8037 0.048 Uiso 1 1 calc R .
C23 C 0.7798(3) 0.8712(2) 0.9363(2) 0.0302(5) Uani 1 1 d . .
C24 C 0.8567(5) 0.9147(3) 1.0445(2) 0.0502(9) Uani 1 1 d . .
H24 H 0.9248 0.8741 1.0869 0.060 Uiso 1 1 calc R .
C25 C 0.8330(5) 1.0175(3) 1.0896(2) 0.0490(8) Uani 1 1 d . .
H25 H 0.8860 1.0457 1.1619 0.059 Uiso 1 1 calc R .
C26 C 0.8062(3) 0.7602(2) 0.8865(2) 0.0294(5) Uani 1 1 d . .
N1 N 0.8412(3) 0.61282(18) 0.56804(18) 0.0286(4) Uani 1 1 d . .
N2 N 1.2119(4) 0.8926(2) 0.5170(2) 0.0448(7) Uani 1 1 d . .
H2 H 1.145(5) 0.871(3) 0.447(3) 0.060(11) Uiso 1 1 d . .
N3 N 0.5215(3) 1.45729(18) 1.22016(18) 0.0286(4) Uani 1 1 d . .
N4 N 0.7081(3) 1.18277(19) 1.07838(18) 0.0338(5) Uani 1 1 d . .
H4A H 0.7115 1.1893 1.1475 0.041 Uiso 1 1 calc R .
O1 O 1.2602(3) 0.84625(17) 0.69117(15) 0.0417(5) Uani 1 1 d . .
O2 O 1.5215(2) 1.37248(16) 0.45385(18) 0.0368(4) Uani 1 1 d . .
O3 O 1.6180(2) 1.37867(15) 0.63406(16) 0.0344(4) Uani 1 1 d . .
O4 O 0.6757(3) 1.27434(19) 0.92875(16) 0.0450(5) Uani 1 1 d . .
O5 O 0.7509(2) 0.73472(15) 0.78418(14) 0.0324(4) Uani 1 1 d . .
O6 O 0.8777(3) 0.69782(19) 0.94751(17) 0.0552(7) Uani 1 1 d . .
O7 O 0.8975(3) 0.52607(18) 0.80074(17) 0.0438(5) Uani 1 1 d . .
O8 O 0.0575(3) 0.6895(2) 0.15014(19) 0.0492(5) Uani 1 1 d . .
O9 O 0.9598(9) 0.8598(5) 0.3070(5) 0.0235(13) Uiso 0.26 1 d P 1
O9A O 0.8763(10) 0.8536(6) 0.3085(6) 0.0285(14) Uiso 0.24 1 d P 2
O9B O 1.0236(5) 0.8485(3) 0.2976(3) 0.0331(8) Uiso 0.50 1 d P 3
Cd1 Cd 0.670439(19) 0.564070(13) 0.675719(13) 0.02367(7) Uani 1 1 d . .

loop_
_atom_site_aniso_label
_atom_site_aniso_U_11
_atom_site_aniso_U_22
_atom_site_aniso_U_33
_atom_site_aniso_U_23
_atom_site_aniso_U_13
_atom_site_aniso_U_12
C1 0.0329(12) 0.0255(11) 0.0271(12) 0.0007(9) 0.0105(10) -0.0019(9)
C2 0.0324(12) 0.0207(11) 0.0277(11) 0.0059(9) 0.0078(9) -0.0015(9)
C3 0.0335(12) 0.0281(12) 0.0287(12) 0.0056(10) 0.0127(10) -0.0018(10)
C4 0.0358(13) 0.0282(12) 0.0263(12) 0.0007(9) 0.0085(10) -0.0009(10)
C5 0.0290(12) 0.0262(12) 0.0304(12) 0.0017(9) 0.0066(10) -0.0027(9)
C6 0.0373(13) 0.0246(12) 0.0279(12) 0.0043(9) 0.0093(10) -0.0055(10)
C7 0.0589(18) 0.0265(13) 0.0281(13) 0.0067(10) 0.0040(12) -0.0180(12)
C8 0.074(2) 0.0352(15) 0.0255(13) 0.0122(11) -0.0075(13) -0.0243(15)
C9 0.0557(18) 0.0303(14) 0.0295(13) 0.0057(11) -0.0007(12) -0.0146(13)
C10 0.0383(13) 0.0214(11) 0.0275(12) 0.0036(9) 0.0070(10) -0.0058(10)
C11 0.0557(17) 0.0239(12) 0.0269(12) 0.0073(10) 0.0067(11) -0.0079(11)
C12 0.0636(19) 0.0288(13) 0.0243(12) 0.0038(10) 0.0011(12) -0.0159(13)
C13 0.0255(11) 0.0199(10) 0.0361(13) 0.0042(9) 0.0116(9) 0.0010(8)
C14 0.0373(13) 0.0244(12) 0.0328(13) 0.0028(10) 0.0107(10) 0.0032(10)
C15 0.0390(14) 0.0271(12) 0.0368(14) 0.0089(10) 0.0120(11) -0.0006(10)
C16 0.0324(12) 0.0331(13) 0.0328(13) 0.0087(10) 0.0141(10) 0.0024(10)
C17 0.0287(11) 0.0275(12) 0.0265(11) 0.0043(9) 0.0090(9) 0.0056(9)
C18 0.0350(12) 0.0242(11) 0.0312(12) 0.0062(9) 0.0141(10) 0.0044(10)
C19 0.0351(13) 0.0326(13) 0.0282(12) 0.0047(10) 0.0126(10) 0.0084(10)
C20 0.0421(14) 0.0276(12) 0.0252(11) 0.0021(9) 0.0103(10) 0.0088(10)
C21 0.0538(18) 0.0359(15) 0.0346(14) -0.0014(12) -0.0056(13) 0.0183(13)
C22 0.0516(17) 0.0340(14) 0.0264(12) -0.0044(10) -0.0028(11) 0.0112(12)
C23 0.0414(14) 0.0252(12) 0.0236(11) 0.0003(9) 0.0080(10) 0.0057(10)
C24 0.081(2) 0.0385(16) 0.0263(13) -0.0014(12) -0.0033(14) 0.0280(16)
C25 0.080(2) 0.0391(16) 0.0223(12) -0.0045(11) -0.0035(13) 0.0258(16)
C26 0.0368(13) 0.0258(12) 0.0248(11) 0.0006(9) 0.0078(10) 0.0033(10)
N1 0.0304(10) 0.0267(10) 0.0295(10) 0.0046(8) 0.0118(8) -0.0015(8)
N2 0.0646(17) 0.0318(12) 0.0248(11) 0.0067(9) -0.0015(11) -0.0231(12)
N3 0.0333(11) 0.0264(10) 0.0287(10) 0.0041(8) 0.0132(8) 0.0031(8)
N4 0.0518(14) 0.0292(11) 0.0234(10) 0.0029(8) 0.0123(9) 0.0125(10)
O1 0.0555(12) 0.0372(11) 0.0247(9) 0.0067(8) 0.0040(8) -0.0142(9)
O2 0.0332(9) 0.0286(9) 0.0479(12) 0.0177(8) 0.0067(8) -0.0027(8)
O3 0.0417(10) 0.0213(8) 0.0365(10) -0.0021(7) 0.0103(8) -0.0063(7)
O4 0.0716(15) 0.0427(12) 0.0287(10) 0.0101(9) 0.0209(10) 0.0192(11)
O5 0.0471(11) 0.0242(9) 0.0237(8) -0.0006(7) 0.0079(8) 0.0020(8)
O6 0.0918(19) 0.0386(12) 0.0289(10) -0.0025(9) -0.0033(11) 0.0283(12)
O7 0.0508(12) 0.0398(11) 0.0369(11) 0.0014(9) 0.0012(9) 0.0142(10)
O8 0.0516(13) 0.0501(13) 0.0443(12) 0.0128(10) 0.0057(10) 0.0080(11)
Cd1 0.02683(10) 0.02007(10) 0.02412(10) 0.00123(6) 0.00987(7) -0.00217(6)

loop_
_atom_type_symbol
_atom_type_description
_atom_type_scat_dispersion_real
_atom_type_scat_dispersion_imag
_atom_type_scat_source
C C 0.0033 0.0016 'International Tables Vol C Tables 4.2.6.8 and 6.1.1.4'
H H 0.0000 0.0000 'International Tables Vol C Tables 4.2.6.8 and 6.1.1.4'
N N 0.0061 0.0033 'International Tables Vol C Tables 4.2.6.8 and 6.1.1.4'
O O 0.0106 0.0060 'International Tables Vol C Tables 4.2.6.8 and 6.1.1.4'
Cd Cd -0.8075 1.2024 'International Tables Vol C Tables 4.2.6.8 and 6.1.1.4'

loop_
_geom_angle_atom_site_label_1
_geom_angle_atom_site_label_2
_geom_angle_atom_site_label_3
_geom_angle
_geom_angle_site_symmetry_1
_geom_angle_site_symmetry_3
N1 C1 C2 122.7(2) . .
C1 C2 C3 118.3(2) . .
C1 C2 C6 118.5(2) . .
C3 C2 C6 123.1(2) . .
C4 C3 C2 118.7(2) . .
C3 C4 C5 119.4(2) . .
N1 C5 C4 122.2(2) . .
O1 C6 N2 124.9(2) . .
O1 C6 C2 122.4(2) . .
N2 C6 C2 112.6(2) . .
C12 C7 C8 119.5(2) . .
C12 C7 N2 115.9(2) . .
C8 C7 N2 124.7(2) . .
C9 C8 C7 119.4(3) . .
C8 C9 C10 121.2(3) . .
C9 C10 C11 118.7(2) . .
C9 C10 C13 121.9(2) . .
C11 C10 C13 119.5(2) . .
C12 C11 C10 120.6(2) . .
C11 C12 C7 120.6(3) . .
O3 C13 O2 124.2(2) . .
O3 C13 C10 116.6(2) . .
O2 C13 C10 119.3(2) . .
N3 C14 C15 123.0(2) . .
C16 C15 C14 119.1(2) . .
C15 C16 C17 119.1(2) . .
C16 C17 C18 118.3(2) . .
C16 C17 C19 118.9(2) . .
C18 C17 C19 122.3(2) . .
N3 C18 C17 122.8(2) . .
O4 C19 N4 124.3(3) . .
O4 C19 C17 118.3(2) . .
N4 C19 C17 117.5(2) . .
C21 C20 C25 119.2(2) . .
C21 C20 N4 122.2(2) . .
C25 C20 N4 118.6(2) . .
C20 C21 C22 119.7(3) . .
C23 C22 C21 121.7(2) . .
C22 C23 C24 118.2(2) . .
C22 C23 C26 120.9(2) . .
C24 C23 C26 121.0(2) . .
C25 C24 C23 120.7(3) . .
C24 C25 C20 120.6(3) . .
O6 C26 O5 123.9(2) . .
O6 C26 C23 119.4(2) . .
O5 C26 C23 116.6(2) . .
C5 N1 C1 118.6(2) . .
C5 N1 Cd1 121.08(17) . .
C1 N1 Cd1 120.32(17) . .
C6 N2 C7 129.9(2) . .
C14 N3 C18 117.6(2) . .
C14 N3 Cd1 121.10(17) . 2_677
C18 N3 Cd1 120.51(16) . 2_677
C19 N4 C20 125.1(2) . .
C13 O2 Cd1 140.55(17) . 2_776
C13 O3 Cd1 123.29(17) . 1_665
C26 O5 Cd1 131.35(17) . .
O3 Cd1 O5 158.11(7) 1_445 .
O3 Cd1 N1 102.81(7) 1_445 .
O5 Cd1 N1 90.14(7) . .
O3 Cd1 O2 103.90(7) 1_445 2_776
O5 Cd1 O2 94.44(7) . 2_776
N1 Cd1 O2 85.96(8) . 2_776
O3 Cd1 O7 83.84(8) 1_445 .
O5 Cd1 O7 79.64(7) . .
N1 Cd1 O7 85.42(8) . .
O2 Cd1 O7 169.52(7) 2_776 .
O3 Cd1 N3 85.14(7) 1_445 2_677
O5 Cd1 N3 84.11(7) . 2_677
N1 Cd1 N3 170.26(7) . 2_677
O2 Cd1 N3 86.65(8) 2_776 2_677
O7 Cd1 N3 101.20(8) . 2_677

loop_
_geom_bond_atom_site_label_1
_geom_bond_atom_site_label_2
_geom_bond_distance
_geom_bond_site_symmetry_2
C1 N1 1.339(3) .
C1 C2 1.385(3) .
C2 C3 1.396(4) .
C2 C6 1.497(3) .
C3 C4 1.378(4) .
C4 C5 1.383(4) .
C5 N1 1.337(3) .
C6 O1 1.225(3) .
C6 N2 1.347(3) .
C7 C12 1.391(4) .
C7 C8 1.396(4) .
C7 N2 1.415(3) .
C8 C9 1.382(4) .
C9 C10 1.389(4) .
C10 C11 1.396(4) .
C10 C13 1.501(3) .
C11 C12 1.371(4) .
C13 O3 1.258(3) .
C13 O2 1.258(3) .
C14 N3 1.337(3) .
C14 C15 1.385(4) .
C15 C16 1.368(4) .
C16 C17 1.385(4) .
C17 C18 1.393(3) .
C17 C19 1.504(3) .
C18 N3 1.342(3) .
C19 O4 1.229(3) .
C19 N4 1.339(3) .
C20 C21 1.384(4) .
C20 C25 1.385(4) .
C20 N4 1.416(3) .
C21 C22 1.387(4) .
C22 C23 1.377(4) .
C23 C24 1.390(4) .
C23 C26 1.499(3) .
C24 C25 1.381(4) .
C26 O6 1.255(3) .
C26 O5 1.260(3) .
N1 Cd1 2.317(2) .
N3 Cd1 2.377(2) 2_677
O2 Cd1 2.323(2) 2_776
O3 Cd1 2.2371(18) 1_665
O5 Cd1 2.3060(18) .
O7 Cd1 2.363(2) .
O9 O9 0.00(2) 1
O9A O9A 0.00(2) 1
O9B O9B 0.000(9) 1
Cd1 O3 2.2371(18) 1_445
Cd1 O2 2.323(2) 2_776
Cd1 N3 2.377(2) 2_677

loop_
_geom_hbond_atom_site_label_D
_geom_hbond_atom_site_label_H
_geom_hbond_atom_site_label_A
_geom_hbond_distance_DH
_geom_hbond_distance_HA
_geom_hbond_distance_DA
_geom_hbond_angle_DHA
_geom_hbond_site_symmetry_A
N2 H2 O9B 0.93(4) 1.91(4) 2.834(5) 170(4) 1
N2 H2 O9 0.93(4) 2.09(4) 2.986(7) 163(4) 1
N2 H2 O9A 0.93(4) 2.56(4) 3.411(8) 152(3) 1
N4 H4A O1 0.86 2.09 2.918(3) 161.4 2_777
